data_7045980
loop_
_publ_author_name
'Werner, Daniel'
'Bayer, Uwe'
'Rad, Nazli E.'
'Junk, Peter C.'
'Deacon, Glen B.'
'Anwander, Reiner'

_publ_section_title
;
 Unique and contrasting structures of homoleptic lanthanum(iii) and
 cerium(iii) 3,5-dimethylpyrazolates.
;
_journal_issue 17
_journal_name_full 'Dalton transactions (Cambridge, England : 2003)'
_journal_page_first 5952
_journal_page_last 5955
_journal_paper_doi 10.1039/c8dt00338f
_journal_volume 47
_journal_year 2018
_chemical_formula_moiety 'C60 H84 Ce4 N24'
_chemical_formula_sum 'C60 H84 Ce4 N24'
_chemical_formula_weight 1701.99
_space_group_crystal_system monoclinic
_space_group_IT_number 14
_space_group_name_Hall '-P 2ybc'
_space_group_name_H-M_alt 'P 1 21/c 1'
_symmetry_space_group_name_Hall '-P 2ybc'
_symmetry_space_group_name_H-M 'P 1 21/c 1'
_atom_sites_solution_hydrogens geom
_atom_sites_solution_primary direct
_atom_sites_solution_secondary difmap
_audit_creation_date 2017-04-18
_audit_creation_method
;
Olex2 1.2
(compiled 2017.03.28 svn.r3405 for OlexSys, GUI svn.r5335)
;
_audit_update_record
;
2017-12-22 deposited with the CCDC.
2018-04-04 downloaded from the CCDC.
;
_cell_angle_alpha 90.00
_cell_angle_beta 100.5122(15)
_cell_angle_gamma 90.00
_cell_formula_units_Z 4
_cell_length_a 21.3632(18)
_cell_length_b 13.4207(11)
_cell_length_c 25.122(2)
_cell_measurement_reflns_used 9381
_cell_measurement_temperature 100
_cell_measurement_theta_max 29.099
_cell_measurement_theta_min 2.46
_cell_volume 7081.8(10)
_computing_cell_refinement 'SAINT v8.37A (Bruker, 2015)'
_computing_data_reduction 'SAINT v8.37A (Bruker, 2015)'
_computing_molecular_graphics 'Olex2 (Dolomanov et al., 2009)'
_computing_publication_material 'Olex2 (Dolomanov et al., 2009)'
_computing_structure_refinement 'XL (Sheldrick, 2008)'
_computing_structure_solution 'ShelXS (Sheldrick, 2008)'
_diffrn_ambient_temperature 100
_diffrn_measured_fraction_theta_full 0.997
_diffrn_measured_fraction_theta_max 0.997
_diffrn_measurement_device_type 'Bruker APEX-II CCD'
_diffrn_measurement_method '\f and \w scans'
_diffrn_radiation_monochromator graphite
_diffrn_radiation_type MoK\a
_diffrn_radiation_wavelength 0.71073
_diffrn_reflns_av_R_equivalents 0.0615
_diffrn_reflns_av_unetI/netI 0.0408
_diffrn_reflns_limit_h_max 28
_diffrn_reflns_limit_h_min -29
_diffrn_reflns_limit_k_max 18
_diffrn_reflns_limit_k_min -18
_diffrn_reflns_limit_l_max 32
_diffrn_reflns_limit_l_min -34
_diffrn_reflns_number 106651
_diffrn_reflns_theta_full 29.16
_diffrn_reflns_theta_max 29.16
_diffrn_reflns_theta_min 0.97
_diffrn_source 'fine-focus sealed tube'
_diffrn_standards_number 0
_exptl_absorpt_coefficient_mu 2.576
_exptl_absorpt_correction_T_max 0.7458
_exptl_absorpt_correction_T_min 0.6462
_exptl_absorpt_correction_type multi-scan
_exptl_absorpt_process_details
'SADABS-2016/2 (Bruker,2016/2) was used for absorption correction. wR2(int) was 0.1437 before and 0.0458 after correction. The Ratio of minimum to maximum transmission is 0.8665. The \l/2 correction factor is Not present.'
_exptl_crystal_colour 'clear colourless'
_exptl_crystal_colour_lustre clear
_exptl_crystal_colour_primary colourless
_exptl_crystal_density_diffrn 1.596
_exptl_crystal_density_method 'not measured'
_exptl_crystal_description block
_exptl_crystal_F_000 3376
_exptl_crystal_size_max 0.1
_exptl_crystal_size_mid 0.1
_exptl_crystal_size_min 0.1
_refine_diff_density_max 1.758
_refine_diff_density_min -0.772
_refine_diff_density_rms 0.165
_refine_ls_extinction_method none
_refine_ls_goodness_of_fit_ref 1.105
_refine_ls_hydrogen_treatment constr
_refine_ls_matrix_type full
_refine_ls_number_parameters 814
_refine_ls_number_reflns 19065
_refine_ls_number_restraints 0
_refine_ls_restrained_S_all 1.105
_refine_ls_R_factor_all 0.0495
_refine_ls_R_factor_gt 0.0343
_refine_ls_shift/su_max 0.001
_refine_ls_shift/su_mean 0.000
_refine_ls_structure_factor_coef Fsqd
_refine_ls_weighting_details 'calc w=1/[\s^2^(Fo^2^)+(0.0389P)^2^+5.7202P] where P=(Fo^2^+2Fc^2^)/3'
_refine_ls_weighting_scheme calc
_refine_ls_wR_factor_gt 0.0738
_refine_ls_wR_factor_ref 0.0841
_reflns_number_gt 15625
_reflns_number_total 19065
_reflns_threshold_expression >2sigma(I)
_cod_data_source_file c8dt00338f2.cif
_cod_data_source_block 2
_cod_depositor_comments 'Adding full bibliography for 7045977--7045980.cif.'
_cod_database_code 7045980
_olex2_refinement_description
;
1. Fixed Uiso
 At 1.2 times of:
  All C(H) groups
 At 1.5 times of:
  All C(H,H,H) groups
2.a Ternary CH refined with riding coordinates:
 C28(H28)
2.b Me refined with riding coordinates:
 C21(H21A,H21B,H21C), C25(H25A,H25B,H25C), C31(H31A,H31B,H31C)
2.c Aromatic/amide H refined with riding coordinates:
 C23(H23), C18(H18), C3(H3), C48(H48), C43(H43), C33(H33), C13(H13), C53(H53),
 C38(H38), C58(H58), C8(H8)
2.d Idealised Me refined as rotating group:
 C41(H41A,H41B,H41C), C26(H26A,H26B,H26C), C30(H30A,H30B,H30C), C45(H45A,H45B,
 H45C), C16(H16A,H16B,H16C), C11(H11A,H11B,H11C), C46(H46A,H46B,H46C), C36(H36A,
 H36B,H36C), C15(H15A,H15B,H15C), C51(H51A,H51B,H51C), C5(H5A,H5B,H5C),
 C35(H35A,H35B,H35C), C50(H50A,H50B,H50C), C55(H55A,H55B,H55C), C40(H40A,H40B,
 H40C), C56(H56A,H56B,H56C), C20(H20A,H20B,H20C), C10(H10A,H10B,H10C), C6(H6A,
 H6B,H6C), C60(H60A,H60B,H60C), C1(H1A,H1B,H1C)
;
_olex2_submission_special_instructions 'No special instructions were received'

loop_
_space_group_symop_id
_space_group_symop_operation_xyz
1 'x, y, z'
2 '-x, y+1/2, -z+1/2'
3 '-x, -y, -z'
4 'x, -y-1/2, z-1/2'

loop_
_atom_site_label
_atom_site_type_symbol
_atom_site_fract_x
_atom_site_fract_y
_atom_site_fract_z
_atom_site_U_iso_or_equiv
_atom_site_adp_type
_atom_site_occupancy
_atom_site_calc_flag
_atom_site_refinement_flags_posn
Ce2 Ce 0.303876(9) 0.098282(12) 0.099161(7) 0.01427(4) Uani 1 d .
Ce3 Ce 0.274243(9) 0.050510(13) 0.272806(8) 0.01604(5) Uani 1 d .
Ce1 Ce 0.292469(9) -0.188466(12) 0.174782(8) 0.01560(5) Uani 1 d .
Ce4 Ce 0.131202(9) 0.139933(13) 0.148704(9) 0.02018(5) Uani 1 d .
N10 N 0.34887(13) 0.06245(19) 0.20348(11) 0.0151(5) Uani 1 d .
N18 N 0.23816(13) 0.21049(19) 0.20982(12) 0.0191(6) Uani 1 d .
N12 N 0.19964(13) -0.02866(19) 0.18389(12) 0.0171(6) Uani 1 d .
N9 N 0.36403(13) -0.02356(19) 0.17712(11) 0.0148(5) Uani 1 d .
N11 N 0.21056(13) -0.01625(19) 0.13031(12) 0.0173(6) Uani 1 d .
N13 N 0.39127(14) 0.1636(2) 0.05702(12) 0.0195(6) Uani 1 d .
N6 N 0.31086(14) -0.0687(2) 0.05060(12) 0.0197(6) Uani 1 d .
N5 N 0.30516(14) -0.15808(19) 0.07745(12) 0.0189(6) Uani 1 d .
N2 N 0.38848(15) -0.2959(2) 0.18022(13) 0.0224(6) Uani 1 d .
N15 N 0.20490(14) 0.1636(2) 0.03723(12) 0.0221(6) Uani 1 d .
N22 N 0.11468(15) 0.1299(2) 0.24807(14) 0.0260(7) Uani 1 d .
N14 N 0.36485(14) 0.24329(19) 0.08024(12) 0.0197(6) Uani 1 d .
N1 N 0.34960(15) -0.3304(2) 0.21400(13) 0.0247(7) Uani 1 d .
N8 N 0.26804(15) -0.1343(2) 0.29681(13) 0.0233(6) Uani 1 d .
N19 N 0.33462(14) 0.1598(2) 0.34108(12) 0.0215(6) Uani 1 d .
N16 N 0.14363(14) 0.1567(2) 0.04864(13) 0.0237(6) Uani 1 d .
N17 N 0.24386(14) 0.22534(19) 0.15565(12) 0.0190(6) Uani 1 d .
N7 N 0.32363(14) -0.1198(2) 0.27637(12) 0.0197(6) Uani 1 d .
N21 N 0.16231(15) 0.0882(2) 0.28615(13) 0.0248(7) Uani 1 d .
N4 N 0.19616(15) -0.2828(2) 0.13349(15) 0.0320(8) Uani 1 d .
N20 N 0.33880(15) 0.0641(2) 0.36221(12) 0.0228(6) Uani 1 d .
C24 C 0.39536(16) 0.1315(2) 0.20139(13) 0.0170(6) Uani 1 d .
N23 N 0.01717(14) 0.1314(2) 0.12446(15) 0.0299(8) Uani 1 d .
C22 C 0.41929(16) -0.0054(2) 0.15932(14) 0.0185(7) Uani 1 d .
C23 C 0.44007(16) 0.0915(3) 0.17352(14) 0.0194(7) Uani 1 d .
H23 H 0.4771 0.1233 0.1657 0.023 Uiso 1 calc R
N3 N 0.20240(16) -0.2916(2) 0.18881(16) 0.0311(8) Uani 1 d .
C17 C 0.37134(18) -0.1722(3) 0.30733(15) 0.0233(7) Uani 1 d .
C27 C 0.15846(17) -0.0538(2) 0.09644(15) 0.0222(7) Uani 1 d .
C21 C 0.45105(18) -0.0817(3) 0.13051(16) 0.0250(8) Uani 1 d .
H21A H 0.4265 -0.1438 0.1278 0.038 Uiso 1 calc R
H21B H 0.4942 -0.0939 0.1506 0.038 Uiso 1 calc R
H21C H 0.4534 -0.0577 0.0941 0.038 Uiso 1 calc R
C42 C 0.22016(17) 0.3180(2) 0.14112(16) 0.0236(8) Uani 1 d .
C28 C 0.11333(18) -0.0839(2) 0.12637(17) 0.0255(8) Uani 1 d .
H28 H 0.0722 -0.1185 0.1121 0.031 Uiso 1 calc R
C29 C 0.14089(16) -0.0722(2) 0.18039(16) 0.0222(8) Uani 1 d .
N24 N 0.03376(15) 0.2315(2) 0.12492(15) 0.0330(8) Uani 1 d .
C47 C 0.36647(18) 0.2206(3) 0.37910(15) 0.0251(8) Uani 1 d .
C25 C 0.39508(18) 0.2327(3) 0.22596(15) 0.0238(7) Uani 1 d .
H25A H 0.3998 0.2832 0.1988 0.036 Uiso 1 calc R
H25B H 0.4305 0.2382 0.2567 0.036 Uiso 1 calc R
H25C H 0.3548 0.2431 0.2386 0.036 Uiso 1 calc R
C2 C 0.3758(2) -0.4130(3) 0.23857(17) 0.0321(9) Uani 1 d .
C18 C 0.34659(19) -0.2227(3) 0.34690(16) 0.0285(8) Uani 1 d .
H18 H 0.3688 -0.2661 0.3738 0.034 Uiso 1 calc R
C37 C 0.19997(19) 0.1969(3) -0.01419(16) 0.0276(8) Uani 1 d .
C49 C 0.37280(19) 0.0681(3) 0.41281(15) 0.0272(8) Uani 1 d .
C41 C 0.2197(2) 0.3658(3) 0.08738(16) 0.0302(9) Uani 1 d .
H41A H 0.2567 0.3430 0.0727 0.045 Uiso 1 calc GR
H41B H 0.2215 0.4384 0.0917 0.045 Uiso 1 calc GR
H41C H 0.1806 0.3474 0.0625 0.045 Uiso 1 calc GR
C34 C 0.4064(2) 0.3190(3) 0.08415(15) 0.0270(8) Uani 1 d .
C32 C 0.44862(18) 0.1912(3) 0.04818(15) 0.0268(8) Uani 1 d .
C39 C 0.10307(18) 0.1826(3) 0.00263(17) 0.0297(9) Uani 1 d .
C52 C 0.14265(19) 0.0848(3) 0.33431(17) 0.0282(8) Uani 1 d .
C12 C 0.31398(19) -0.2330(3) 0.04367(15) 0.0247(8) Uani 1 d .
C26 C 0.15582(18) -0.0691(3) 0.03707(16) 0.0295(9) Uani 1 d .
H26A H 0.1113 -0.0721 0.0186 0.044 Uiso 1 calc GR
H26B H 0.1772 -0.1317 0.0312 0.044 Uiso 1 calc GR
H26C H 0.1772 -0.0136 0.0225 0.044 Uiso 1 calc GR
C30 C 0.11445(18) -0.1063(3) 0.22845(18) 0.0289(9) Uani 1 d .
H30A H 0.1490 -0.1118 0.2599 0.043 Uiso 1 calc GR
H30B H 0.0941 -0.1714 0.2208 0.043 Uiso 1 calc GR
H30C H 0.0829 -0.0579 0.2362 0.043 Uiso 1 calc GR
C19 C 0.2823(2) -0.1969(3) 0.33914(16) 0.0287(8) Uani 1 d .
C44 C 0.21189(17) 0.2942(2) 0.22720(16) 0.0228(8) Uani 1 d .
C45 C 0.20333(19) 0.3112(3) 0.28419(16) 0.0278(8) Uani 1 d .
H45A H 0.1590 0.2976 0.2872 0.042 Uiso 1 calc GR
H45B H 0.2138 0.3805 0.2944 0.042 Uiso 1 calc GR
H45C H 0.2316 0.2665 0.3084 0.042 Uiso 1 calc GR
C3 C 0.4319(2) -0.4328(3) 0.22112(17) 0.0340(10) Uani 1 d .
H3 H 0.4603 -0.4864 0.2322 0.041 Uiso 1 calc R
C48 C 0.3905(2) 0.1660(3) 0.42468(16) 0.0318(9) Uani 1 d .
H48 H 0.4144 0.1907 0.4577 0.038 Uiso 1 calc R
C43 C 0.19897(19) 0.3614(3) 0.18458(17) 0.0284(8) Uani 1 d .
H43 H 0.1794 0.4249 0.1851 0.034 Uiso 1 calc R
C33 C 0.4595(2) 0.2897(3) 0.06448(16) 0.0316(9) Uani 1 d .
H33 H 0.4961 0.3287 0.0625 0.038 Uiso 1 calc R
C16 C 0.43725(18) -0.1692(3) 0.29685(16) 0.0284(8) Uani 1 d .
H16A H 0.4451 -0.2282 0.2760 0.043 Uiso 1 calc GR
H16B H 0.4673 -0.1684 0.3314 0.043 Uiso 1 calc GR
H16C H 0.4431 -0.1090 0.2762 0.043 Uiso 1 calc GR
C14 C 0.3231(2) -0.0917(3) 0.00114(15) 0.0268(8) Uani 1 d .
C54 C 0.06642(19) 0.1528(3) 0.27486(19) 0.0338(10) Uani 1 d .
C4 C 0.43854(18) -0.3587(3) 0.18404(16) 0.0276(8) Uani 1 d .
C11 C 0.3114(2) -0.3403(3) 0.05916(17) 0.0344(10) Uani 1 d .
H11A H 0.3545 -0.3639 0.0739 0.052 Uiso 1 calc GR
H11B H 0.2937 -0.3798 0.0271 0.052 Uiso 1 calc GR
H11C H 0.2845 -0.3477 0.0866 0.052 Uiso 1 calc GR
C46 C 0.3719(2) 0.3294(3) 0.36861(17) 0.0334(9) Uani 1 d .
H46A H 0.3905 0.3390 0.3361 0.050 Uiso 1 calc GR
H46B H 0.3994 0.3607 0.3996 0.050 Uiso 1 calc GR
H46C H 0.3296 0.3599 0.3632 0.050 Uiso 1 calc GR
C13 C 0.3258(2) -0.1943(3) -0.00458(16) 0.0344(10) Uani 1 d .
H13 H 0.3341 -0.2303 -0.0351 0.041 Uiso 1 calc R
C53 C 0.0823(2) 0.1253(3) 0.32834(19) 0.0339(10) Uani 1 d .
H53 H 0.0570 0.1326 0.3555 0.041 Uiso 1 calc R
C36 C 0.2565(2) 0.2245(3) -0.03859(17) 0.0340(9) Uani 1 d .
H36A H 0.2642 0.2963 -0.0346 0.051 Uiso 1 calc GR
H36B H 0.2484 0.2069 -0.0771 0.051 Uiso 1 calc GR
H36C H 0.2941 0.1883 -0.0200 0.051 Uiso 1 calc GR
C38 C 0.1361(2) 0.2084(3) -0.03711(17) 0.0323(9) Uani 1 d .
H38 H 0.1189 0.2298 -0.0729 0.039 Uiso 1 calc R
C7 C 0.1574(2) -0.3545(3) 0.2001(2) 0.0451(13) Uani 1 d .
C57 C -0.04677(19) 0.1253(3) 0.11027(19) 0.0366(10) Uani 1 d .
C15 C 0.3279(3) -0.0143(3) -0.04040(17) 0.0418(11) Uani 1 d .
H15A H 0.2851 0.0086 -0.0567 0.063 Uiso 1 calc GR
H15B H 0.3487 -0.0427 -0.0686 0.063 Uiso 1 calc GR
H15C H 0.3529 0.0421 -0.0233 0.063 Uiso 1 calc GR
C51 C 0.1826(2) 0.0424(3) 0.38368(18) 0.0400(10) Uani 1 d .
H51A H 0.1887 -0.0291 0.3785 0.060 Uiso 1 calc GR
H51B H 0.1614 0.0525 0.4147 0.060 Uiso 1 calc GR
H51C H 0.2241 0.0758 0.3904 0.060 Uiso 1 calc GR
C5 C 0.4888(2) -0.3464(3) 0.1506(2) 0.0459(12) Uani 1 d .
H5A H 0.4689 -0.3406 0.1123 0.069 Uiso 1 calc GR
H5B H 0.5171 -0.4045 0.1554 0.069 Uiso 1 calc GR
H5C H 0.5136 -0.2861 0.1619 0.069 Uiso 1 calc GR
C35 C 0.3919(3) 0.4182(3) 0.10645(19) 0.0434(12) Uani 1 d .
H35A H 0.3641 0.4564 0.0783 0.065 Uiso 1 calc GR
H35B H 0.4316 0.4550 0.1184 0.065 Uiso 1 calc GR
H35C H 0.3703 0.4082 0.1373 0.065 Uiso 1 calc GR
C58 C -0.0712(2) 0.2204(4) 0.1009(2) 0.0449(12) Uani 1 d .
H58 H -0.1148 0.2381 0.0902 0.054 Uiso 1 calc R
C59 C -0.0200(2) 0.2846(3) 0.1101(2) 0.0439(12) Uani 1 d .
C9 C 0.1469(2) -0.3398(3) 0.1100(2) 0.0478(14) Uani 1 d .
C31 C 0.4898(2) 0.1221(3) 0.0240(2) 0.0426(11) Uani 1 d .
H31A H 0.5070 0.0711 0.0506 0.064 Uiso 1 calc R
H31B H 0.5250 0.1594 0.0133 0.064 Uiso 1 calc R
H31C H 0.4647 0.0900 -0.0080 0.064 Uiso 1 calc R
C8 C 0.1211(2) -0.3850(3) 0.1512(3) 0.0566(16) Uani 1 d .
H8 H 0.0854 -0.4284 0.1466 0.068 Uiso 1 calc R
C50 C 0.3852(3) -0.0235(3) 0.44739(18) 0.0467(12) Uani 1 d .
H50A H 0.3489 -0.0359 0.4653 0.070 Uiso 1 calc GR
H50B H 0.4237 -0.0136 0.4748 0.070 Uiso 1 calc GR
H50C H 0.3913 -0.0807 0.4247 0.070 Uiso 1 calc GR
C55 C 0.0069(2) 0.2031(4) 0.2475(2) 0.0517(13) Uani 1 d .
H55A H 0.0175 0.2680 0.2336 0.077 Uiso 1 calc GR
H55B H -0.0216 0.2126 0.2735 0.077 Uiso 1 calc GR
H55C H -0.0142 0.1617 0.2173 0.077 Uiso 1 calc GR
C40 C 0.0320(2) 0.1783(4) -0.0021(2) 0.0470(12) Uani 1 d .
H40A H 0.0198 0.1136 0.0110 0.071 Uiso 1 calc GR
H40B H 0.0117 0.1868 -0.0401 0.071 Uiso 1 calc GR
H40C H 0.0180 0.2316 0.0197 0.071 Uiso 1 calc GR
C56 C -0.0796(2) 0.0271(4) 0.1083(2) 0.0506(13) Uani 1 d .
H56A H -0.0643 -0.0162 0.0820 0.076 Uiso 1 calc GR
H56B H -0.1257 0.0369 0.0974 0.076 Uiso 1 calc GR
H56C H -0.0706 -0.0040 0.1442 0.076 Uiso 1 calc GR
C20 C 0.2317(2) -0.2255(4) 0.3710(2) 0.0469(12) Uani 1 d .
H20A H 0.2409 -0.1940 0.4068 0.070 Uiso 1 calc GR
H20B H 0.2313 -0.2981 0.3752 0.070 Uiso 1 calc GR
H20C H 0.1901 -0.2031 0.3517 0.070 Uiso 1 calc GR
C10 C 0.1287(3) -0.3472(4) 0.0505(3) 0.071(2) Uani 1 d .
H10A H 0.0975 -0.2953 0.0372 0.107 Uiso 1 calc GR
H10B H 0.1100 -0.4129 0.0407 0.107 Uiso 1 calc GR
H10C H 0.1666 -0.3384 0.0340 0.107 Uiso 1 calc GR
C6 C 0.1545(3) -0.3823(4) 0.2574(3) 0.0675(19) Uani 1 d .
H6A H 0.1977 -0.3957 0.2772 0.101 Uiso 1 calc GR
H6B H 0.1283 -0.4421 0.2577 0.101 Uiso 1 calc GR
H6C H 0.1359 -0.3273 0.2749 0.101 Uiso 1 calc GR
C60 C -0.0180(3) 0.3956(4) 0.1060(3) 0.075(2) Uani 1 d .
H60A H -0.0232 0.4251 0.1406 0.112 Uiso 1 calc GR
H60B H -0.0525 0.4184 0.0774 0.112 Uiso 1 calc GR
H60C H 0.0231 0.4161 0.0974 0.112 Uiso 1 calc GR
C1 C 0.3433(3) -0.4671(3) 0.2777(2) 0.0596(16) Uani 1 d .
H1A H 0.3062 -0.4287 0.2838 0.089 Uiso 1 calc GR
H1B H 0.3729 -0.4755 0.3121 0.089 Uiso 1 calc GR
H1C H 0.3294 -0.5327 0.2630 0.089 Uiso 1 calc GR

loop_
_atom_site_aniso_label
_atom_site_aniso_U_11
_atom_site_aniso_U_22
_atom_site_aniso_U_33
_atom_site_aniso_U_23
_atom_site_aniso_U_13
_atom_site_aniso_U_12
Ce2 0.01484(9) 0.01245(8) 0.01480(10) 0.00065(6) 0.00081(7) 0.00101(6)
Ce3 0.01678(9) 0.01508(8) 0.01738(10) -0.00002(7) 0.00606(7) 0.00056(7)
Ce1 0.01646(9) 0.01270(8) 0.01773(10) 0.00077(7) 0.00336(7) 0.00086(7)
Ce4 0.01257(9) 0.01592(8) 0.03142(12) -0.00116(8) 0.00231(8) 0.00273(7)
N10 0.0139(13) 0.0164(12) 0.0145(14) -0.0002(10) 0.0018(10) -0.0003(10)
N18 0.0148(14) 0.0157(12) 0.0271(17) -0.0015(11) 0.0046(12) -0.0009(11)
N12 0.0141(13) 0.0141(12) 0.0239(16) -0.0002(11) 0.0049(11) 0.0012(10)
N9 0.0143(13) 0.0153(11) 0.0146(14) 0.0015(10) 0.0026(10) 0.0026(10)
N11 0.0161(14) 0.0148(12) 0.0203(15) -0.0011(11) 0.0014(11) 0.0021(11)
N13 0.0240(16) 0.0200(13) 0.0145(15) 0.0010(11) 0.0034(12) 0.0003(12)
N6 0.0248(16) 0.0164(12) 0.0170(15) 0.0016(11) 0.0014(12) 0.0015(11)
N5 0.0251(16) 0.0156(12) 0.0149(14) -0.0008(11) 0.0012(11) 0.0024(11)
N2 0.0237(16) 0.0189(13) 0.0239(17) 0.0002(12) 0.0023(13) 0.0020(12)
N15 0.0220(16) 0.0214(13) 0.0207(16) 0.0022(12) -0.0022(12) 0.0028(12)
N22 0.0204(16) 0.0232(14) 0.037(2) -0.0063(13) 0.0111(14) -0.0003(12)
N14 0.0252(16) 0.0148(12) 0.0182(15) -0.0008(11) 0.0014(12) 0.0006(11)
N1 0.0299(17) 0.0180(13) 0.0263(17) 0.0049(12) 0.0057(13) 0.0050(12)
N8 0.0240(16) 0.0228(14) 0.0244(17) 0.0035(12) 0.0076(13) 0.0006(12)
N19 0.0263(16) 0.0215(13) 0.0185(16) -0.0008(12) 0.0086(12) -0.0007(12)
N16 0.0172(15) 0.0219(14) 0.0295(18) 0.0011(12) -0.0018(13) 0.0019(12)
N17 0.0195(15) 0.0140(12) 0.0236(16) 0.0011(11) 0.0042(12) 0.0011(11)
N7 0.0230(15) 0.0181(12) 0.0197(16) 0.0019(11) 0.0079(12) 0.0014(11)
N21 0.0224(16) 0.0233(14) 0.0312(18) -0.0028(13) 0.0114(13) 0.0016(12)
N4 0.0212(17) 0.0168(13) 0.053(2) -0.0030(14) -0.0060(15) 0.0022(12)
N20 0.0290(17) 0.0240(14) 0.0167(16) 0.0001(12) 0.0082(12) 0.0023(13)
C24 0.0151(16) 0.0212(15) 0.0131(16) 0.0036(12) -0.0015(12) -0.0037(13)
N23 0.0150(15) 0.0250(15) 0.049(2) -0.0064(14) 0.0032(14) 0.0017(12)
C22 0.0146(16) 0.0235(15) 0.0169(17) 0.0038(13) 0.0020(13) 0.0034(13)
C23 0.0133(16) 0.0264(16) 0.0175(17) 0.0036(13) 0.0007(13) -0.0036(13)
N3 0.0270(18) 0.0169(13) 0.053(2) 0.0007(14) 0.0163(16) 0.0021(13)
C17 0.0272(19) 0.0244(16) 0.0170(18) -0.0018(14) 0.0009(14) 0.0029(15)
C27 0.0183(17) 0.0162(14) 0.028(2) -0.0027(14) -0.0062(14) 0.0036(13)
C21 0.0224(19) 0.0246(16) 0.031(2) 0.0055(15) 0.0120(16) 0.0038(14)
C42 0.0219(18) 0.0158(14) 0.032(2) 0.0002(14) 0.0017(15) 0.0016(13)
C28 0.0210(18) 0.0148(14) 0.039(2) -0.0034(15) 0.0002(16) -0.0024(13)
C29 0.0146(16) 0.0128(14) 0.039(2) -0.0036(14) 0.0051(15) 0.0007(12)
N24 0.0183(16) 0.0224(15) 0.055(2) -0.0083(15) -0.0001(15) 0.0049(13)
C47 0.032(2) 0.0264(17) 0.0191(19) -0.0043(14) 0.0094(15) 0.0003(15)
C25 0.0257(19) 0.0266(17) 0.0191(19) -0.0053(14) 0.0041(15) -0.0056(15)
C2 0.047(3) 0.0203(16) 0.028(2) 0.0063(15) 0.0041(18) 0.0101(17)
C18 0.036(2) 0.0272(18) 0.022(2) 0.0063(15) 0.0054(16) 0.0063(16)
C37 0.033(2) 0.0220(16) 0.025(2) 0.0009(14) -0.0025(16) 0.0013(15)
C49 0.036(2) 0.0300(18) 0.0164(19) -0.0025(15) 0.0067(16) 0.0047(16)
C41 0.038(2) 0.0174(16) 0.035(2) 0.0050(15) 0.0042(18) 0.0058(16)
C34 0.037(2) 0.0201(16) 0.0202(19) 0.0040(14) -0.0038(16) -0.0084(15)
C32 0.026(2) 0.0360(19) 0.0193(19) 0.0065(15) 0.0052(15) 0.0017(16)
C39 0.0226(19) 0.0288(18) 0.034(2) 0.0024(16) -0.0055(16) 0.0053(15)
C52 0.031(2) 0.0225(16) 0.036(2) -0.0052(16) 0.0187(18) -0.0019(15)
C12 0.036(2) 0.0184(15) 0.0179(18) -0.0035(13) 0.0001(15) 0.0038(15)
C26 0.023(2) 0.0260(17) 0.033(2) -0.0089(16) -0.0106(16) 0.0018(15)
C30 0.0208(19) 0.0231(17) 0.046(3) 0.0033(16) 0.0129(17) -0.0057(15)
C19 0.036(2) 0.0246(17) 0.028(2) 0.0079(15) 0.0119(17) 0.0038(16)
C44 0.0190(17) 0.0155(14) 0.034(2) -0.0047(14) 0.0051(15) 0.0023(13)
C45 0.032(2) 0.0187(16) 0.035(2) -0.0058(15) 0.0114(17) 0.0014(15)
C3 0.037(2) 0.0242(18) 0.035(2) -0.0069(16) -0.0090(18) 0.0144(17)
C48 0.040(2) 0.034(2) 0.021(2) -0.0055(16) 0.0043(17) 0.0014(18)
C43 0.030(2) 0.0191(16) 0.037(2) -0.0022(15) 0.0091(17) 0.0068(15)
C33 0.031(2) 0.035(2) 0.027(2) 0.0090(17) 0.0002(17) -0.0131(17)
C16 0.026(2) 0.037(2) 0.021(2) 0.0015(16) 0.0022(15) 0.0083(17)
C14 0.038(2) 0.0259(17) 0.0152(18) -0.0022(14) 0.0017(15) -0.0004(16)
C54 0.023(2) 0.0294(19) 0.052(3) -0.0082(19) 0.0145(19) 0.0025(16)
C4 0.0215(19) 0.0248(17) 0.034(2) -0.0103(16) -0.0030(16) 0.0045(15)
C11 0.059(3) 0.0186(16) 0.024(2) -0.0031(15) 0.0031(19) 0.0056(18)
C46 0.047(3) 0.0252(18) 0.029(2) -0.0055(16) 0.0093(19) -0.0063(18)
C13 0.057(3) 0.0285(19) 0.018(2) -0.0060(15) 0.0093(19) 0.0013(19)
C53 0.029(2) 0.034(2) 0.044(3) -0.0081(19) 0.0209(19) -0.0028(17)
C36 0.037(2) 0.039(2) 0.025(2) 0.0080(17) 0.0032(18) 0.0024(19)
C38 0.032(2) 0.033(2) 0.027(2) 0.0044(17) -0.0057(17) 0.0014(17)
C7 0.030(2) 0.0167(17) 0.095(4) -0.002(2) 0.027(3) -0.0020(16)
C57 0.019(2) 0.044(2) 0.046(3) -0.014(2) 0.0036(18) -0.0041(17)
C15 0.077(4) 0.0283(19) 0.020(2) -0.0005(16) 0.008(2) -0.011(2)
C51 0.047(3) 0.041(2) 0.037(3) -0.002(2) 0.022(2) 0.001(2)
C5 0.029(2) 0.032(2) 0.079(4) -0.011(2) 0.017(2) 0.0025(19)
C35 0.064(3) 0.0206(18) 0.043(3) -0.0040(18) 0.003(2) -0.009(2)
C58 0.016(2) 0.054(3) 0.060(3) -0.017(2) -0.005(2) 0.0113(19)
C59 0.026(2) 0.034(2) 0.066(3) -0.012(2) -0.009(2) 0.0127(18)
C9 0.028(2) 0.0190(17) 0.087(4) -0.007(2) -0.015(2) 0.0031(17)
C31 0.037(3) 0.051(3) 0.045(3) 0.006(2) 0.021(2) 0.004(2)
C8 0.021(2) 0.0204(19) 0.126(5) 0.001(2) 0.007(3) -0.0031(17)
C50 0.074(4) 0.039(2) 0.024(2) 0.0067(19) 0.001(2) 0.008(2)
C55 0.026(2) 0.071(3) 0.060(3) -0.007(3) 0.015(2) 0.020(2)
C40 0.027(2) 0.059(3) 0.048(3) 0.007(2) -0.013(2) 0.002(2)
C56 0.027(2) 0.061(3) 0.063(4) -0.014(3) 0.007(2) -0.020(2)
C20 0.044(3) 0.048(3) 0.054(3) 0.025(2) 0.023(2) 0.002(2)
C10 0.065(4) 0.036(2) 0.091(5) -0.009(3) -0.046(3) -0.003(3)
C6 0.062(4) 0.037(2) 0.119(6) 0.022(3) 0.060(4) 0.003(2)
C60 0.047(3) 0.037(3) 0.128(6) -0.012(3) -0.016(3) 0.022(2)
C1 0.093(4) 0.032(2) 0.061(4) 0.023(2) 0.032(3) 0.015(3)

loop_
_atom_type_symbol
_atom_type_description
_atom_type_scat_dispersion_real
_atom_type_scat_dispersion_imag
_atom_type_scat_source
C C 0.0033 0.0016 'International Tables Vol C Tables 4.2.6.8 and 6.1.1.4'
H H 0.0000 0.0000 'International Tables Vol C Tables 4.2.6.8 and 6.1.1.4'
Ce Ce -0.2486 2.6331 'International Tables Vol C Tables 4.2.6.8 and 6.1.1.4'
N N 0.0061 0.0033 'International Tables Vol C Tables 4.2.6.8 and 6.1.1.4'

loop_
_geom_angle_atom_site_label_1
_geom_angle_atom_site_label_2
_geom_angle_atom_site_label_3
_geom_angle
N10 Ce2 Ce4 84.84(6)
N10 Ce2 N9 30.25(8)
N10 Ce2 N11 76.63(8)
N10 Ce2 N17 73.54(8)
N10 Ce2 C24 27.44(8)
N10 Ce2 C22 45.80(9)
N9 Ce2 Ce4 101.34(6)
N9 Ce2 N11 74.17(8)
N9 Ce2 C24 46.28(8)
N9 Ce2 C22 27.01(8)
N11 Ce2 Ce4 41.92(5)
N11 Ce2 C24 103.64(9)
N11 Ce2 C22 99.80(9)
N13 Ce2 Ce4 149.98(6)
N13 Ce2 N10 108.68(9)
N13 Ce2 N9 103.27(9)
N13 Ce2 N11 165.33(9)
N13 Ce2 N6 89.55(9)
N13 Ce2 N15 103.00(10)
N13 Ce2 N17 118.16(9)
N13 Ce2 C24 83.54(9)
N13 Ce2 C22 76.33(9)
N6 Ce2 Ce4 113.12(7)
N6 Ce2 N10 105.53(8)
N6 Ce2 N9 75.77(8)
N6 Ce2 N11 75.80(9)
N6 Ce2 N17 151.46(9)
N6 Ce2 C24 117.16(9)
N6 Ce2 C22 73.74(9)
N15 Ce2 Ce4 56.64(7)
N15 Ce2 N10 140.78(9)
N15 Ce2 N9 152.69(9)
N15 Ce2 N11 78.52(9)
N15 Ce2 N6 97.12(9)
N15 Ce2 N17 71.39(9)
N15 Ce2 C24 145.30(9)
N15 Ce2 C22 170.80(9)
N14 Ce2 Ce4 119.22(7)
N14 Ce2 N10 103.07(9)
N14 Ce2 N9 115.21(9)
N14 Ce2 N11 161.07(9)
N14 Ce2 N13 32.83(9)
N14 Ce2 N6 121.65(9)
N14 Ce2 N15 91.14(9)
N14 Ce2 N17 85.40(9)
N14 Ce2 C24 75.96(9)
N14 Ce2 C22 92.84(9)
N17 Ce2 Ce4 38.64(6)
N17 Ce2 N9 102.22(8)
N17 Ce2 N11 76.31(8)
N17 Ce2 C24 75.52(9)
N17 Ce2 C22 117.20(9)
C24 Ce2 Ce4 101.66(7)
C24 Ce2 C22 43.89(9)
C22 Ce2 Ce4 127.48(6)
Ce1 Ce3 Ce4 84.962(7)
N10 Ce3 Ce1 60.27(6)
N10 Ce3 Ce4 86.29(6)
N10 Ce3 N18 72.48(8)
N10 Ce3 N12 79.07(8)
N18 Ce3 Ce1 108.57(6)
N18 Ce3 Ce4 39.78(6)
N18 Ce3 N12 76.49(8)
N12 Ce3 Ce1 46.04(5)
N12 Ce3 Ce4 41.31(5)
N8 Ce3 Ce1 53.08(7)
N8 Ce3 Ce4 113.36(7)
N8 Ce3 N10 106.54(9)
N8 Ce3 N18 152.63(9)
N8 Ce3 N12 76.51(9)
N19 Ce3 Ce1 142.72(7)
N19 Ce3 Ce4 125.47(7)
N19 Ce3 N10 97.19(9)
N19 Ce3 N18 89.53(9)
N19 Ce3 N12 166.03(9)
N19 Ce3 N8 117.39(10)
N19 Ce3 N7 110.93(10)
N19 Ce3 N21 100.27(10)
N7 Ce3 Ce1 39.22(7)
N7 Ce3 Ce4 122.67(7)
N7 Ce3 N10 76.86(9)
N7 Ce3 N18 144.99(9)
N7 Ce3 N12 81.53(9)
N7 Ce3 N8 31.79(9)
N7 Ce3 N21 125.38(9)
N21 Ce3 Ce1 115.58(7)
N21 Ce3 Ce4 56.87(8)
N21 Ce3 N10 142.78(10)
N21 Ce3 N18 75.05(9)
N21 Ce3 N12 76.08(9)
N21 Ce3 N8 94.11(9)
N20 Ce3 Ce1 121.02(7)
N20 Ce3 Ce4 153.91(7)
N20 Ce3 N10 107.78(9)
N20 Ce3 N18 122.61(9)
N20 Ce3 N12 160.72(9)
N20 Ce3 N8 84.23(10)
N20 Ce3 N19 33.16(9)
N20 Ce3 N7 82.57(10)
N20 Ce3 N21 104.77(10)
N12 Ce1 Ce3 41.31(6)
N12 Ce1 N11 27.56(8)
N9 Ce1 Ce3 57.23(6)
N9 Ce1 N12 77.75(8)
N9 Ce1 N11 70.31(8)
N11 Ce1 Ce3 60.47(5)
N5 Ce1 Ce3 119.35(6)
N5 Ce1 N12 98.56(8)
N5 Ce1 N9 74.25(9)
N5 Ce1 N11 71.00(8)
N5 Ce1 N7 144.03(9)
N2 Ce1 Ce3 125.92(7)
N2 Ce1 N12 166.54(9)
N2 Ce1 N9 90.91(9)
N2 Ce1 N11 152.63(9)
N2 Ce1 N5 85.08(10)
N2 Ce1 N7 95.03(9)
N1 Ce1 Ce3 118.37(8)
N1 Ce1 N12 148.18(9)
N1 Ce1 N9 113.84(10)
N1 Ce1 N11 174.66(9)
N1 Ce1 N5 112.99(10)
N1 Ce1 N2 32.63(10)
N1 Ce1 N7 82.02(10)
N1 Ce1 N4 95.08(10)
N1 Ce1 N3 81.06(11)
N7 Ce1 Ce3 36.36(6)
N7 Ce1 N12 74.38(8)
N7 Ce1 N9 69.78(8)
N7 Ce1 N11 96.72(8)
N4 Ce1 Ce3 119.22(8)
N4 Ce1 N12 83.43(9)
N4 Ce1 N9 148.97(10)
N4 Ce1 N11 81.59(9)
N4 Ce1 N5 84.57(11)
N4 Ce1 N2 109.88(10)
N4 Ce1 N7 128.13(11)
N3 Ce1 Ce3 101.10(8)
N3 Ce1 N12 80.99(9)
N3 Ce1 N9 157.34(9)
N3 Ce1 N11 93.97(9)
N3 Ce1 N5 117.00(11)
N3 Ce1 N2 109.02(10)
N3 Ce1 N7 97.03(11)
N3 Ce1 N4 32.47(12)
N18 Ce4 N12 76.06(8)
N18 Ce4 N11 83.11(8)
N18 Ce4 C27 109.97(9)
N18 Ce4 C42 44.84(9)
N18 Ce4 C28 121.00(9)
N18 Ce4 C29 100.11(9)
N12 Ce4 N11 29.65(8)
N12 Ce4 C27 45.37(9)
N12 Ce4 C42 111.12(9)
N12 Ce4 C28 45.11(9)
N12 Ce4 C29 27.55(8)
N11 Ce4 C27 26.89(8)
N11 Ce4 C42 99.93(9)
N11 Ce4 C28 44.94(9)
N11 Ce4 C29 45.96(9)
N22 Ce4 N18 73.62(9)
N22 Ce4 N12 78.77(9)
N22 Ce4 N11 108.36(9)
N22 Ce4 N17 103.99(9)
N22 Ce4 C27 116.49(10)
N22 Ce4 C42 107.11(10)
N22 Ce4 C28 95.23(10)
N22 Ce4 C29 72.84(10)
N16 Ce4 N18 107.34(9)
N16 Ce4 N12 103.95(9)
N16 Ce4 N11 74.37(9)
N16 Ce4 N22 177.25(9)
N16 Ce4 N17 76.86(9)
N16 Ce4 C27 65.76(10)
N16 Ce4 C42 72.46(10)
N16 Ce4 C28 86.48(10)
N16 Ce4 C29 109.34(10)
N17 Ce4 N18 30.53(9)
N17 Ce4 N12 84.91(8)
N17 Ce4 N11 76.29(8)
N17 Ce4 C27 99.02(9)
N17 Ce4 C42 26.24(8)
N17 Ce4 C28 121.22(9)
N17 Ce4 C29 112.46(9)
N23 Ce4 N18 151.64(10)
N23 Ce4 N12 119.79(9)
N23 Ce4 N11 122.76(9)
N23 Ce4 N22 86.08(11)
N23 Ce4 N16 92.11(11)
N23 Ce4 N17 154.98(10)
N23 Ce4 C27 96.65(10)
N23 Ce4 C42 129.00(10)
N23 Ce4 C28 79.65(10)
N23 Ce4 C29 92.31(10)
C27 Ce4 C42 118.13(10)
C27 Ce4 C28 26.33(10)
C28 Ce4 C42 143.72(10)
C29 Ce4 C27 43.69(10)
C29 Ce4 C42 138.66(9)
C29 Ce4 C28 26.53(10)
N24 Ce4 N18 124.88(9)
N24 Ce4 N12 152.65(10)
N24 Ce4 N11 150.58(10)
N24 Ce4 N22 90.12(11)
N24 Ce4 N16 87.23(11)
N24 Ce4 N17 122.21(10)
N24 Ce4 N23 33.64(10)
N24 Ce4 C27 124.13(10)
N24 Ce4 C42 95.98(10)
N24 Ce4 C28 112.53(10)
N24 Ce4 C29 125.20(10)
Ce3 N10 Ce2 121.34(10)
N9 N10 Ce2 75.90(16)
N9 N10 Ce3 119.68(18)
C24 N10 Ce2 88.53(19)
C24 N10 Ce3 127.8(2)
C24 N10 N9 108.0(3)
Ce4 N18 Ce3 100.22(9)
N17 N18 Ce3 128.07(19)
N17 N18 Ce4 73.17(16)
C44 N18 Ce3 124.0(2)
C44 N18 Ce4 96.7(2)
C44 N18 N17 107.9(3)
Ce3 N12 Ce1 92.65(8)
Ce3 N12 Ce4 98.07(8)
Ce4 N12 Ce1 153.64(11)
N11 N12 Ce3 124.21(18)
N11 N12 Ce1 77.46(15)
N11 N12 Ce4 76.59(15)
C29 N12 Ce3 127.8(2)
C29 N12 Ce1 107.71(18)
C29 N12 Ce4 84.47(18)
C29 N12 N11 107.2(3)
Ce1 N9 Ce2 106.89(9)
N10 N9 Ce2 73.85(15)
N10 N9 Ce1 120.72(18)
C22 N9 Ce2 88.86(19)
C22 N9 Ce1 131.8(2)
C22 N9 N10 107.4(3)
Ce2 N11 Ce1 97.68(8)
Ce2 N11 Ce4 96.99(8)
Ce4 N11 Ce1 148.40(11)
N12 N11 Ce2 126.24(19)
N12 N11 Ce1 74.98(15)
N12 N11 Ce4 73.76(15)
C27 N11 Ce2 125.5(2)
C27 N11 Ce1 107.58(19)
C27 N11 Ce4 85.96(18)
C27 N11 N12 106.9(3)
N14 N13 Ce2 72.30(17)
C32 N13 Ce2 163.2(2)
C32 N13 N14 108.1(3)
N5 N6 Ce2 120.2(2)
C14 N6 Ce2 132.4(2)
C14 N6 N5 107.3(3)
N6 N5 Ce1 129.7(2)
C12 N5 Ce1 122.4(2)
C12 N5 N6 107.6(3)
N1 N2 Ce1 69.12(17)
C4 N2 Ce1 176.6(3)
C4 N2 N1 107.8(3)
N16 N15 Ce2 124.0(2)
C37 N15 Ce2 127.6(3)
C37 N15 N16 107.8(3)
N21 N22 Ce4 118.4(2)
C54 N22 Ce4 135.4(3)
C54 N22 N21 106.1(3)
N13 N14 Ce2 74.87(16)
C34 N14 Ce2 164.0(2)
C34 N14 N13 107.5(3)
N2 N1 Ce1 78.25(17)
C2 N1 Ce1 173.3(3)
C2 N1 N2 108.3(3)
N7 N8 Ce3 72.14(16)
C19 N8 Ce3 140.9(3)
C19 N8 N7 107.1(3)
N20 N19 Ce3 72.61(18)
C47 N19 Ce3 178.5(3)
C47 N19 N20 107.6(3)
N15 N16 Ce4 118.2(2)
C39 N16 Ce4 133.4(3)
C39 N16 N15 106.6(3)
Ce4 N17 Ce2 101.91(9)
N18 N17 Ce2 123.80(18)
N18 N17 Ce4 76.30(16)
C42 N17 Ce2 128.7(2)
C42 N17 Ce4 95.1(2)
C42 N17 N18 107.1(3)
Ce3 N7 Ce1 104.42(10)
N8 N7 Ce3 76.07(17)
N8 N7 Ce1 102.9(2)
C17 N7 Ce3 139.2(2)
C17 N7 Ce1 113.4(2)
C17 N7 N8 108.5(3)
N22 N21 Ce3 125.8(2)
C52 N21 Ce3 124.6(3)
C52 N21 N22 108.9(3)
N3 N4 Ce1 72.62(19)
C9 N4 Ce1 175.5(3)
C9 N4 N3 108.5(4)
N19 N20 Ce3 74.22(18)
C49 N20 Ce3 177.1(3)
C49 N20 N19 108.1(3)
N10 C24 Ce2 64.03(17)
N10 C24 C23 109.2(3)
N10 C24 C25 122.9(3)
C23 C24 Ce2 84.9(2)
C23 C24 C25 127.9(3)
C25 C24 Ce2 116.3(2)
N24 N23 Ce4 72.94(18)
C57 N23 Ce4 179.0(3)
C57 N23 N24 107.8(3)
N9 C22 Ce2 64.14(17)
N9 C22 C23 109.7(3)
N9 C22 C21 122.5(3)
C23 C22 Ce2 83.7(2)
C23 C22 C21 127.7(3)
C21 C22 Ce2 118.8(2)
C24 C23 C22 105.8(3)
N4 N3 Ce1 74.91(19)
C7 N3 Ce1 173.8(3)
C7 N3 N4 109.0(4)
N7 C17 C18 108.6(3)
N7 C17 C16 121.5(3)
C18 C17 C16 129.9(3)
N11 C27 Ce4 67.15(17)
N11 C27 C28 109.7(3)
N11 C27 C26 123.3(3)
C28 C27 Ce4 78.9(2)
C28 C27 C26 126.6(3)
C26 C27 Ce4 125.3(2)
N17 C42 Ce4 58.68(17)
N17 C42 C41 125.0(3)
N17 C42 C43 109.3(3)
C41 C42 Ce4 119.1(2)
C43 C42 Ce4 89.1(2)
C43 C42 C41 125.7(3)
C27 C28 Ce4 74.81(19)
C29 C28 Ce4 72.16(18)
C29 C28 C27 106.5(3)
N12 C29 Ce4 67.98(17)
N12 C29 C28 109.3(3)
N12 C29 C30 123.7(3)
C28 C29 Ce4 81.3(2)
C28 C29 C30 126.9(3)
C30 C29 Ce4 119.6(2)
N23 N24 Ce4 73.42(18)
C59 N24 Ce4 177.8(4)
C59 N24 N23 107.8(3)
N19 C47 C48 109.4(3)
N19 C47 C46 121.0(3)
C48 C47 C46 129.6(4)
N1 C2 C3 109.1(4)
N1 C2 C1 120.0(4)
C3 C2 C1 130.8(4)
C17 C18 C19 105.8(3)
N15 C37 C36 123.0(3)
N15 C37 C38 109.4(4)
C38 C37 C36 127.4(4)
N20 C49 C48 108.7(3)
N20 C49 C50 121.5(4)
C48 C49 C50 129.8(4)
N14 C34 C33 109.6(3)
N14 C34 C35 121.3(4)
C33 C34 C35 129.0(4)
N13 C32 C33 108.9(3)
N13 C32 C31 121.6(4)
C33 C32 C31 129.5(4)
N16 C39 C38 110.6(3)
N16 C39 C40 122.4(4)
C38 C39 C40 126.9(4)
N21 C52 C53 109.0(4)
N21 C52 C51 122.4(3)
C53 C52 C51 128.6(4)
N5 C12 C11 122.5(3)
N5 C12 C13 109.8(3)
C13 C12 C11 127.7(3)
N8 C19 C18 109.9(3)
N8 C19 C20 119.9(4)
C18 C19 C20 130.2(4)
N18 C44 C45 124.2(3)
N18 C44 C43 108.9(3)
C43 C44 C45 126.7(3)
C2 C3 C4 106.2(3)
C47 C48 C49 106.2(4)
C42 C43 C44 106.7(3)
C34 C33 C32 105.9(3)
N6 C14 C13 110.0(3)
N6 C14 C15 122.3(3)
C13 C14 C15 127.6(4)
N22 C54 C53 110.3(4)
N22 C54 C55 122.1(4)
C53 C54 C55 127.6(4)
N2 C4 C3 108.5(4)
N2 C4 C5 122.3(4)
C3 C4 C5 129.2(4)
C12 C13 C14 105.3(3)
C54 C53 C52 105.7(4)
C39 C38 C37 105.5(4)
N3 C7 C8 107.6(5)
N3 C7 C6 120.9(5)
C8 C7 C6 131.5(4)
N23 C57 C58 108.8(4)
N23 C57 C56 120.7(4)
C58 C57 C56 130.5(4)
C59 C58 C57 106.5(4)
N24 C59 C58 109.1(4)
N24 C59 C60 120.9(4)
C58 C59 C60 130.0(4)
N4 C9 C8 107.7(5)
N4 C9 C10 121.4(5)
C8 C9 C10 130.9(5)
C7 C8 C9 107.2(4)

loop_
_geom_bond_atom_site_label_1
_geom_bond_atom_site_label_2
_geom_bond_distance
Ce2 Ce4 4.1406(4)
Ce2 N10 2.665(3)
Ce2 N9 2.691(3)
Ce2 N11 2.742(3)
Ce2 N13 2.469(3)
Ce2 N6 2.569(3)
Ce2 N15 2.541(3)
Ce2 N14 2.436(3)
Ce2 N17 2.689(3)
Ce2 C24 2.964(3)
Ce2 C22 2.990(3)
Ce3 Ce1 4.1051(3)
Ce3 Ce4 4.1258(4)
Ce3 N10 2.572(3)
Ce3 N18 2.695(3)
Ce3 N12 2.713(3)
Ce3 N8 2.562(3)
Ce3 N19 2.439(3)
Ce3 N7 2.513(3)
Ce3 N21 2.525(3)
Ce3 N20 2.419(3)
Ce1 N12 2.958(3)
Ce1 N9 2.684(3)
Ce1 N11 2.990(3)
Ce1 N5 2.542(3)
Ce1 N2 2.490(3)
Ce1 N1 2.377(3)
Ce1 N7 2.680(3)
Ce1 N4 2.476(3)
Ce1 N3 2.448(3)
Ce4 N18 2.682(3)
Ce4 N12 2.751(3)
Ce4 N11 2.787(3)
Ce4 N22 2.588(3)
Ce4 N16 2.585(3)
Ce4 N17 2.643(3)
Ce4 N23 2.403(3)
Ce4 C27 3.017(3)
Ce4 C42 3.081(3)
Ce4 C28 3.067(3)
Ce4 C29 2.953(3)
Ce4 N24 2.397(3)
N10 N9 1.398(4)
N10 C24 1.366(4)
N18 N17 1.403(4)
N18 C44 1.363(4)
N12 N11 1.417(4)
N12 C29 1.373(4)
N9 C22 1.358(4)
N11 C27 1.368(4)
N13 N14 1.387(4)
N13 C32 1.337(5)
N6 N5 1.392(4)
N6 C14 1.351(5)
N5 C12 1.351(4)
N2 N1 1.372(4)
N2 C4 1.351(4)
N15 N16 1.393(4)
N15 C37 1.353(5)
N22 N21 1.382(5)
N22 C54 1.365(5)
N14 C34 1.341(4)
N1 C2 1.341(4)
N8 N7 1.391(4)
N8 C19 1.345(5)
N19 N20 1.386(4)
N19 C47 1.343(5)
N16 C39 1.357(5)
N17 C42 1.367(4)
N7 C17 1.360(4)
N21 C52 1.352(5)
N4 N3 1.377(5)
N4 C9 1.347(5)
N20 C49 1.345(5)
C24 C23 1.391(5)
C24 C25 1.492(5)
N23 N24 1.389(4)
N23 C57 1.350(5)
C22 C23 1.399(5)
C22 C21 1.487(5)
N3 C7 1.348(5)
C17 C18 1.386(5)
C17 C16 1.479(5)
C27 C28 1.387(5)
C27 C26 1.497(5)
C42 C41 1.493(5)
C42 C43 1.384(5)
C28 C29 1.386(5)
C29 C30 1.495(5)
N24 C59 1.345(5)
C47 C48 1.377(5)
C47 C46 1.492(5)
C2 C3 1.374(6)
C2 C1 1.492(6)
C18 C19 1.396(6)
C37 C36 1.498(6)
C37 C38 1.390(6)
C49 C48 1.385(5)
C49 C50 1.501(5)
C34 C33 1.374(6)
C34 C35 1.500(5)
C32 C33 1.390(5)
C32 C31 1.483(6)
C39 C38 1.368(6)
C39 C40 1.503(6)
C52 C53 1.383(6)
C52 C51 1.485(6)
C12 C11 1.495(5)
C12 C13 1.384(5)
C19 C20 1.507(6)
C44 C45 1.494(5)
C44 C43 1.389(5)
C3 C4 1.387(6)
C14 C13 1.386(5)
C14 C15 1.489(5)
C54 C53 1.375(6)
C54 C55 1.491(6)
C4 C5 1.489(6)
C7 C8 1.389(8)
C7 C6 1.500(8)
C57 C58 1.384(6)
C57 C56 1.490(6)
C58 C59 1.379(6)
C59 C60 1.495(6)
C9 C8 1.396(8)
C9 C10 1.479(8)
